data_4502682
loop_
_publ_author_name
'Aitipamula, Srinivasulu'
'Chow, Pui Shan'
'Tan, Reginald B. H.'

_publ_section_title
;
 Polymorphs and Solvates of a Cocrystal Involving an Analgesic Drug,
 Ethenzamide, and 3,5-Dinitrobenzoic Acid
;
_journal_issue 5
_journal_name_full 'Crystal Growth &amp; Design'
_journal_page_first 2229
_journal_paper_doi 10.1021/cg9015178
_journal_volume 10
_journal_year 2010
_chemical_formula_moiety 'C9 H11 N O2, C7 H4 N2 O6'
_chemical_formula_sum 'C16 H15 N3 O8'
_chemical_formula_weight 377.31
_chemical_name_common
;
Acetonitrile solvate of 1:1 cocrystal of 
ethenzamide and 3,5-dinitrobenzoic acid
;
_chemical_name_systematic
;
Acetonitrile solvate of 1:1 cocrystal of 
ethenzamide and 3,5-dinitrobenzoic acid
;
_space_group_IT_number 2
_symmetry_cell_setting triclinic
_symmetry_space_group_name_Hall '-P 1'
_symmetry_space_group_name_H-M 'P -1'
_atom_sites_solution_hydrogens geom
_atom_sites_solution_primary direct
_atom_sites_solution_secondary difmap
_audit_creation_method SHELXL-97
_cell_angle_alpha 74.952(15)
_cell_angle_beta 82.419(15)
_cell_angle_gamma 80.051(17)
_cell_formula_units_Z 2
_cell_length_a 7.663(3)
_cell_length_b 8.193(3)
_cell_length_c 15.830(6)
_cell_measurement_reflns_used 1945
_cell_measurement_temperature 110(2)
_cell_measurement_theta_max 30.9829
_cell_measurement_theta_min 2.6212
_cell_volume 941.4(6)
_computing_cell_refinement 'CrystalClear (Rigaku Inc., 2008)'
_computing_data_collection 'CrystalClear (Rigaku Inc., 2008)'
_computing_data_reduction 'CrystalClear (Rigaku Inc., 2008)'
_computing_structure_refinement 'SHELXL-97 (Sheldrick, 1997)'
_computing_structure_solution 'SHELXS-97 (Sheldrick, 1990)'
_diffrn_ambient_temperature 110(2)
_diffrn_measured_fraction_theta_full 0.887
_diffrn_measured_fraction_theta_max 0.887
_diffrn_measurement_device_type 'Rigaku Saturn 70 CCD area detector'
_diffrn_measurement_method '\w scans'
_diffrn_radiation_monochromator graphite
_diffrn_radiation_source 'fine-focus sealed tube'
_diffrn_radiation_type MoK\a
_diffrn_radiation_wavelength 0.71075
_diffrn_reflns_av_R_equivalents 0.0394
_diffrn_reflns_av_sigmaI/netI 0.0563
_diffrn_reflns_limit_h_max 10
_diffrn_reflns_limit_h_min -10
_diffrn_reflns_limit_k_max 11
_diffrn_reflns_limit_k_min -11
_diffrn_reflns_limit_l_max 22
_diffrn_reflns_limit_l_min -22
_diffrn_reflns_number 14549
_diffrn_reflns_theta_full 31.12
_diffrn_reflns_theta_max 31.12
_diffrn_reflns_theta_min 2.60
_exptl_absorpt_coefficient_mu 0.109
_exptl_absorpt_correction_T_max 0.9957
_exptl_absorpt_correction_T_min 0.9744
_exptl_absorpt_correction_type multi-scan
_exptl_absorpt_process_details 'R. H. Blessing, Acta Cryst. 1995 A51, 33-38'
_exptl_crystal_colour colorless
_exptl_crystal_density_diffrn 1.331
_exptl_crystal_density_method 'not measured'
_exptl_crystal_description block
_exptl_crystal_F_000 392
_exptl_crystal_size_max 0.24
_exptl_crystal_size_mid 0.18
_exptl_crystal_size_min 0.04
_refine_diff_density_max 0.393
_refine_diff_density_min -0.282
_refine_diff_density_rms 0.066
_refine_ls_extinction_method none
_refine_ls_goodness_of_fit_ref 1.105
_refine_ls_hydrogen_treatment mixed
_refine_ls_matrix_type full
_refine_ls_number_parameters 257
_refine_ls_number_reflns 5355
_refine_ls_number_restraints 0
_refine_ls_restrained_S_all 1.105
_refine_ls_R_factor_all 0.1203
_refine_ls_R_factor_gt 0.0804
_refine_ls_shift/su_max 0.000
_refine_ls_shift/su_mean 0.000
_refine_ls_structure_factor_coef Fsqd
_refine_ls_weighting_details 'calc w=1/[\s^2^(Fo^2^)+(0.0938P)^2^+0.1798P] where P=(Fo^2^+2Fc^2^)/3'
_refine_ls_weighting_scheme calc
_refine_ls_wR_factor_gt 0.1901
_refine_ls_wR_factor_ref 0.2145
_reflns_number_gt 3555
_reflns_number_total 5355
_reflns_threshold_expression >2sigma(I)
_cod_data_source_file cg9015178_si_001.cif
_cod_data_source_block EA+DNBA-Acetonitrile
_cod_depositor_comments
;
The following automatic conversions were performed:

'_symmetry_cell_setting' value 'Triclinic' changed to 'triclinic'
according to /home/saulius/struct/CIF-dictionaries/cif_core.dic
dictionary named 'cif_core.dic' version 2.4.2 from 2011-04-26.

Automatic conversion script
Id: cif_fix_values 1715 2011-07-08 13:25:40Z adriana 
;
_cod_original_sg_symbol_H-M P-1
_cod_database_code 4502682

loop_
_symmetry_equiv_pos_as_xyz
'x, y, z'
'-x, -y, -z'

loop_
_atom_site_label
_atom_site_type_symbol
_atom_site_fract_x
_atom_site_fract_y
_atom_site_fract_z
_atom_site_U_iso_or_equiv
_atom_site_adp_type
_atom_site_occupancy
_atom_site_symmetry_multiplicity
_atom_site_calc_flag
_atom_site_refinement_flags
O2 O 0.3497(2) 0.09172(19) 0.38684(10) 0.0315(4) Uani 1 1 d .
O1 O 0.1106(2) 0.5893(2) 0.38538(10) 0.0359(4) Uani 1 1 d .
O8 O -0.1031(2) 1.1045(2) 0.71672(11) 0.0385(4) Uani 1 1 d .
O3 O 0.1012(2) 1.0325(2) 0.61207(11) 0.0420(4) Uani 1 1 d .
N2 N 0.2353(3) 0.3835(3) 0.70820(13) 0.0353(5) Uani 1 1 d .
N1 N 0.1521(3) 0.3198(3) 0.46500(13) 0.0344(5) Uani 1 1 d .
C1 C -0.0715(3) 0.6003(3) 0.85973(14) 0.0300(5) Uani 1 1 d .
O6 O -0.1583(3) 0.4038(2) 0.98519(12) 0.0482(5) Uani 1 1 d .
O4 O 0.3091(2) 0.4253(2) 0.63375(11) 0.0448(5) Uani 1 1 d .
O7 O -0.2672(3) 0.6701(3) 0.97437(12) 0.0501(5) Uani 1 1 d .
C2 C 0.0305(3) 0.4702(3) 0.82744(14) 0.0308(5) Uani 1 1 d .
H2 H 0.0372 0.3543 0.8596 0.037 Uiso 1 1 calc R
C3 C 0.1167(3) 0.6853(3) 0.69788(14) 0.0291(5) Uani 1 1 d .
H3 H 0.1818 0.7128 0.6419 0.035 Uiso 1 1 calc R
C4 C 0.0133(3) 0.8142(3) 0.73325(13) 0.0291(5) Uani 1 1 d .
O5 O 0.2494(3) 0.2376(2) 0.75462(12) 0.0488(5) Uani 1 1 d .
C5 C 0.5132(3) 0.1921(3) 0.24601(15) 0.0326(5) Uani 1 1 d .
H5A H 0.5652 0.0787 0.2445 0.039 Uiso 1 1 calc R
C6 C 0.3180(3) 0.3906(3) 0.32044(14) 0.0291(5) Uani 1 1 d .
C7 C 0.1879(3) 0.4387(3) 0.39305(14) 0.0302(5) Uani 1 1 d .
C8 C 0.3952(3) 0.2227(3) 0.31822(14) 0.0282(5) Uani 1 1 d .
C9 C -0.0819(3) 0.7710(3) 0.81520(14) 0.0302(5) Uani 1 1 d .
H9 H -0.1527 0.8570 0.8401 0.036 Uiso 1 1 calc R
N3 N -0.1731(3) 0.5549(3) 0.94576(13) 0.0397(5) Uani 1 1 d .
C10 C 0.1228(3) 0.5170(3) 0.74555(14) 0.0304(5) Uani 1 1 d .
C11 C 0.4410(3) -0.0799(3) 0.39009(15) 0.0328(5) Uani 1 1 d .
H11A H 0.5708 -0.0837 0.3903 0.039 Uiso 1 1 calc R
H11B H 0.4193 -0.1179 0.3384 0.039 Uiso 1 1 calc R
C12 C 0.0095(3) 0.9939(3) 0.68036(15) 0.0311(5) Uani 1 1 d .
C13 C 0.3678(3) -0.1933(3) 0.47357(15) 0.0354(5) Uani 1 1 d .
H13A H 0.3903 -0.1543 0.5241 0.053 Uiso 1 1 calc R
H13B H 0.4260 -0.3113 0.4784 0.053 Uiso 1 1 calc R
H13C H 0.2393 -0.1881 0.4725 0.053 Uiso 1 1 calc R
C14 C 0.3635(3) 0.5231(3) 0.24949(14) 0.0331(5) Uani 1 1 d .
H14 H 0.3132 0.6373 0.2500 0.040 Uiso 1 1 calc R
C15 C 0.4799(3) 0.4933(3) 0.17827(15) 0.0371(6) Uani 1 1 d .
H15 H 0.5088 0.5856 0.1309 0.045 Uiso 1 1 calc R
C16 C 0.5529(3) 0.3274(3) 0.17735(15) 0.0362(5) Uani 1 1 d .
H16 H 0.6318 0.3059 0.1286 0.043 Uiso 1 1 calc R
H1 H 0.075(3) 0.345(3) 0.5116(18) 0.039(7) Uiso 1 1 d .
H8 H -0.110(5) 1.225(5) 0.683(3) 0.090(12) Uiso 1 1 d .
H2A H 0.206(4) 0.209(5) 0.471(2) 0.066(10) Uiso 1 1 d .

loop_
_atom_site_aniso_label
_atom_site_aniso_U_11
_atom_site_aniso_U_22
_atom_site_aniso_U_33
_atom_site_aniso_U_23
_atom_site_aniso_U_13
_atom_site_aniso_U_12
O2 0.0343(9) 0.0257(8) 0.0309(8) -0.0065(6) 0.0035(6) 0.0000(6)
O1 0.0413(10) 0.0268(9) 0.0372(9) -0.0080(7) 0.0000(7) -0.0004(7)
O8 0.0388(10) 0.0299(9) 0.0431(10) -0.0079(7) 0.0033(7) -0.0019(7)
O3 0.0465(10) 0.0375(10) 0.0362(9) -0.0047(7) 0.0064(8) -0.0051(8)
N2 0.0330(11) 0.0345(11) 0.0377(11) -0.0100(8) -0.0002(8) -0.0032(8)
N1 0.0400(12) 0.0311(11) 0.0281(10) -0.0073(8) 0.0054(8) -0.0009(9)
C1 0.0294(11) 0.0337(12) 0.0249(10) -0.0039(8) 0.0019(8) -0.0076(9)
O6 0.0558(12) 0.0441(11) 0.0375(9) 0.0012(8) 0.0036(8) -0.0106(9)
O4 0.0490(11) 0.0450(11) 0.0367(9) -0.0116(8) 0.0102(8) -0.0045(8)
O7 0.0540(12) 0.0543(12) 0.0378(10) -0.0141(8) 0.0134(8) -0.0056(9)
C2 0.0320(12) 0.0304(11) 0.0271(10) -0.0010(8) -0.0036(9) -0.0049(9)
C3 0.0276(11) 0.0340(12) 0.0254(10) -0.0074(8) -0.0014(8) -0.0045(9)
C4 0.0260(11) 0.0342(12) 0.0271(10) -0.0066(8) -0.0033(8) -0.0048(9)
O5 0.0604(13) 0.0321(10) 0.0481(11) -0.0085(8) 0.0050(9) -0.0006(9)
C5 0.0301(12) 0.0356(12) 0.0317(11) -0.0108(9) 0.0018(9) -0.0034(9)
C6 0.0268(11) 0.0311(12) 0.0289(10) -0.0076(8) -0.0038(9) -0.0016(9)
C7 0.0303(12) 0.0298(12) 0.0316(11) -0.0076(8) -0.0033(9) -0.0067(9)
C8 0.0265(11) 0.0314(12) 0.0266(10) -0.0057(8) -0.0009(8) -0.0070(9)
C9 0.0262(11) 0.0349(12) 0.0300(10) -0.0110(9) -0.0012(8) -0.0018(9)
N3 0.0411(12) 0.0472(13) 0.0291(10) -0.0059(9) -0.0016(9) -0.0082(10)
C10 0.0303(12) 0.0317(12) 0.0289(10) -0.0081(8) -0.0017(9) -0.0034(9)
C11 0.0299(12) 0.0333(12) 0.0343(11) -0.0104(9) 0.0017(9) -0.0022(9)
C12 0.0277(12) 0.0308(12) 0.0337(11) -0.0068(9) -0.0013(9) -0.0037(9)
C13 0.0371(13) 0.0333(13) 0.0356(12) -0.0110(9) -0.0006(10) -0.0023(10)
C14 0.0324(12) 0.0326(12) 0.0330(11) -0.0061(9) -0.0001(9) -0.0064(9)
C15 0.0324(13) 0.0458(14) 0.0302(11) -0.0035(10) 0.0001(9) -0.0086(11)
C16 0.0293(12) 0.0459(14) 0.0327(12) -0.0112(10) 0.0020(9) -0.0045(10)

loop_
_atom_type_symbol
_atom_type_description
_atom_type_scat_dispersion_real
_atom_type_scat_dispersion_imag
_atom_type_scat_source
C C 0.0033 0.0016 'International Tables Vol C Tables 4.2.6.8 and 6.1.1.4'
H H 0.0000 0.0000 'International Tables Vol C Tables 4.2.6.8 and 6.1.1.4'
N N 0.0061 0.0033 'International Tables Vol C Tables 4.2.6.8 and 6.1.1.4'
O O 0.0106 0.0060 'International Tables Vol C Tables 4.2.6.8 and 6.1.1.4'

loop_
_geom_angle_atom_site_label_1
_geom_angle_atom_site_label_2
_geom_angle_atom_site_label_3
_geom_angle
C8 O2 C11 118.98(17)
C12 O8 H8 115(2)
O5 N2 O4 124.7(2)
O5 N2 C10 117.0(2)
O4 N2 C10 118.4(2)
C7 N1 H1 122.1(16)
C7 N1 H2A 121(2)
H1 N1 H2A 117(3)
C2 C1 C9 123.2(2)
C2 C1 N3 118.0(2)
C9 C1 N3 118.8(2)
C1 C2 C10 116.6(2)
C1 C2 H2 121.7
C10 C2 H2 121.7
C10 C3 C4 119.1(2)
C10 C3 H3 120.5
C4 C3 H3 120.5
C9 C4 C3 119.5(2)
C9 C4 C12 122.7(2)
C3 C4 C12 117.80(19)
C16 C5 C8 119.8(2)
C16 C5 H5A 120.1
C8 C5 H5A 120.1
C14 C6 C8 117.8(2)
C14 C6 C7 117.3(2)
C8 C6 C7 125.0(2)
O1 C7 N1 119.7(2)
O1 C7 C6 120.7(2)
N1 C7 C6 119.5(2)
O2 C8 C6 118.24(19)
O2 C8 C5 121.6(2)
C6 C8 C5 120.2(2)
C1 C9 C4 118.9(2)
C1 C9 H9 120.6
C4 C9 H9 120.6
O6 N3 O7 123.8(2)
O6 N3 C1 117.8(2)
O7 N3 C1 118.4(2)
C3 C10 C2 122.7(2)
C3 C10 N2 118.3(2)
C2 C10 N2 118.9(2)
O2 C11 C13 106.73(18)
O2 C11 H11A 110.4
C13 C11 H11A 110.4
O2 C11 H11B 110.4
C13 C11 H11B 110.4
H11A C11 H11B 108.6
O3 C12 O8 124.5(2)
O3 C12 C4 122.6(2)
O8 C12 C4 112.86(19)
C11 C13 H13A 109.5
C11 C13 H13B 109.5
H13A C13 H13B 109.5
C11 C13 H13C 109.5
H13A C13 H13C 109.5
H13B C13 H13C 109.5
C15 C14 C6 122.2(2)
C15 C14 H14 118.9
C6 C14 H14 118.9
C16 C15 C14 119.0(2)
C16 C15 H15 120.5
C14 C15 H15 120.5
C15 C16 C5 121.2(2)
C15 C16 H16 119.4
C5 C16 H16 119.4

loop_
_geom_bond_atom_site_label_1
_geom_bond_atom_site_label_2
_geom_bond_distance
O2 C8 1.370(3)
O2 C11 1.450(3)
O1 C7 1.256(3)
O8 C12 1.329(3)
O8 H8 0.99(4)
O3 C12 1.209(3)
N2 O5 1.225(3)
N2 O4 1.228(3)
N2 C10 1.472(3)
N1 C7 1.325(3)
N1 H1 0.93(3)
N1 H2A 0.91(3)
C1 C2 1.378(3)
C1 C9 1.386(3)
C1 N3 1.469(3)
O6 N3 1.226(3)
O7 N3 1.231(3)
C2 C10 1.386(3)
C2 H2 0.9500
C3 C10 1.385(3)
C3 C4 1.399(3)
C3 H3 0.9500
C4 C9 1.393(3)
C4 C12 1.491(3)
C5 C16 1.381(3)
C5 C8 1.409(3)
C5 H5A 0.9500
C6 C14 1.399(3)
C6 C8 1.408(3)
C6 C7 1.506(3)
C9 H9 0.9500
C11 C13 1.507(3)
C11 H11A 0.9900
C11 H11B 0.9900
C13 H13A 0.9800
C13 H13B 0.9800
C13 H13C 0.9800
C14 C15 1.389(3)
C14 H14 0.9500
C15 C16 1.380(4)
C15 H15 0.9500
C16 H16 0.9500
